data_7250578
loop_
_publ_author_name
'Yoshino, Riku'
'Kobayashi, Kazuki'
'Yang, Peiyuan'
'Fukumoto, Hiroki'
'Yasui, Motohiro'
'Yamada, Shigeyuki'
'Konno, Tsutomu'
'Morita, Masato'

_publ_section_title
;
 Engineering visible-to-ultraviolet emission switching of
 benzothiazole-based mechanoresponsive materials
;
_journal_issue 32
_journal_name_full CrystEngComm
_journal_page_first 5398
_journal_page_last 5403
_journal_paper_doi 10.1039/D5CE00379B
_journal_volume 27
_journal_year 2025
_chemical_formula_moiety 'C19 H17 N S'
_chemical_formula_sum 'C19 H17 N S'
_chemical_formula_weight 291.39
_space_group_crystal_system triclinic
_space_group_IT_number 2
_space_group_name_Hall '-P 1'
_space_group_name_H-M_alt 'P -1'
_atom_sites_solution_hydrogens geom
_atom_sites_solution_primary dual
_audit_creation_date 2024-09-27
_audit_creation_method
;
Olex2 1.5
(compiled 2024.01.12 svn.r2f8d729c for OlexSys, GUI svn.r6928)
;
_audit_update_record
;
2025-04-03 deposited with the CCDC.	2025-06-23 downloaded from the CCDC.
;
_cell_angle_alpha 101.159(2)
_cell_angle_beta 110.509(3)
_cell_angle_gamma 108.369(3)
_cell_formula_units_Z 2
_cell_length_a 9.0381(3)
_cell_length_b 9.7302(2)
_cell_length_c 10.2613(4)
_cell_measurement_reflns_used 7182
_cell_measurement_temperature 173
_cell_measurement_theta_max 29.8140
_cell_measurement_theta_min 3.3110
_cell_volume 753.79(5)
_computing_cell_refinement 'CrysAlisPro 1.171.41.117a (Rigaku OD, 2021)'
_computing_data_collection 'CrysAlisPro 1.171.41.117a (Rigaku OD, 2021)'
_computing_data_reduction 'CrysAlisPro 1.171.41.117a (Rigaku OD, 2021)'
_computing_molecular_graphics 'Olex2 1.5 (Dolomanov et al., 2009)'
_computing_publication_material 'Olex2 1.5 (Dolomanov et al., 2009)'
_computing_structure_refinement 'SHELXL 2019/3 (Sheldrick, 2015)'
_computing_structure_solution 'SHELXT 2018/2 (Sheldrick, 2018)'
_diffrn_ambient_temperature 173
_diffrn_detector 'Hybrid Pixel Array Detector'
_diffrn_detector_area_resol_mean 5.8140
_diffrn_measured_fraction_theta_full 0.998
_diffrn_measured_fraction_theta_max 0.998
_diffrn_measurement_details
;
List of Runs (angles in degrees, time in seconds):

  # Type    Start    End  Width  t~exp~   \w     \q     \k     \f   Frames
#--------------------------------------------------------------------------
  1  \w     -3.00  76.00   0.50    0.50    --  -13.20  55.00-150.00  158
  2  \w    -83.00 -57.00   0.50    0.50    --  -13.20  55.00  90.00   52
  3  \w    -38.00  67.00   0.50    0.50    --  -13.20  55.00  90.00  210
  4  \w    -34.00  66.00   0.50    0.50    --  -13.20  55.00 -30.00  200
  5  \w    -97.00 -72.00   0.50    0.50    --  -13.20  46.00 120.00   50
  6  \w    -57.00  68.00   0.50    0.50    --  -13.20  46.00 120.00  250
  7  \w    -17.00  73.00   0.50    0.50    --  -13.20  28.00 -30.00  180
;
_diffrn_measurement_device 'four-circle diffractometer'
_diffrn_measurement_device_type 'XtaLAB AFC10 (RCD3): quarter-chi single'
_diffrn_measurement_method '\w scans'
_diffrn_orient_matrix_type 'CrysAlisPro convention (1999,Acta A55,543-557)'
_diffrn_orient_matrix_UB_11 -0.0637283000
_diffrn_orient_matrix_UB_12 -0.0770175000
_diffrn_orient_matrix_UB_13 -0.0382599000
_diffrn_orient_matrix_UB_21 -0.0592550000
_diffrn_orient_matrix_UB_22 0.0266575000
_diffrn_orient_matrix_UB_23 -0.0410173000
_diffrn_orient_matrix_UB_31 0.0303939000
_diffrn_orient_matrix_UB_32 -0.0062151000
_diffrn_orient_matrix_UB_33 -0.0549683000
_diffrn_radiation_monochromator mirror
_diffrn_radiation_probe x-ray
_diffrn_radiation_type 'Mo K\a'
_diffrn_radiation_wavelength 0.71073
_diffrn_reflns_av_R_equivalents 0.0203
_diffrn_reflns_av_unetI/netI 0.0220
_diffrn_reflns_Laue_measured_fraction_full 0.998
_diffrn_reflns_Laue_measured_fraction_max 0.998
_diffrn_reflns_limit_h_max 8
_diffrn_reflns_limit_h_min -11
_diffrn_reflns_limit_k_max 12
_diffrn_reflns_limit_k_min -12
_diffrn_reflns_limit_l_max 13
_diffrn_reflns_limit_l_min -13
_diffrn_reflns_number 9830
_diffrn_reflns_point_group_measured_fraction_full 0.998
_diffrn_reflns_point_group_measured_fraction_max 0.998
_diffrn_reflns_theta_full 25.242
_diffrn_reflns_theta_max 27.482
_diffrn_reflns_theta_min 3.282
_diffrn_source 'Rotating-anode X-ray tube (dual wavelength)'
_diffrn_source_type 'Rigaku (Mo) X-ray DW Source'
_exptl_absorpt_coefficient_mu 0.207
_exptl_absorpt_correction_T_max 1.00000
_exptl_absorpt_correction_T_min 0.85467
_exptl_absorpt_correction_type multi-scan
_exptl_absorpt_process_details
;
CrysAlisPro 1.171.41.117a (Rigaku Oxford Diffraction, 2021)
Empirical absorption correction using spherical harmonics,
implemented in SCALE3 ABSPACK scaling algorithm.
;
_exptl_crystal_colour colourless
_exptl_crystal_colour_primary colourless
_exptl_crystal_density_diffrn 1.284
_exptl_crystal_description block
_exptl_crystal_F_000 308
_exptl_crystal_size_max 0.497
_exptl_crystal_size_mid 0.361
_exptl_crystal_size_min 0.281
_refine_diff_density_max 0.237
_refine_diff_density_min -0.303
_refine_diff_density_rms 0.059
_refine_ls_extinction_method none
_refine_ls_goodness_of_fit_ref 1.091
_refine_ls_hydrogen_treatment constr
_refine_ls_matrix_type full
_refine_ls_number_parameters 193
_refine_ls_number_reflns 3459
_refine_ls_number_restraints 0
_refine_ls_restrained_S_all 1.091
_refine_ls_R_factor_all 0.0375
_refine_ls_R_factor_gt 0.0347
_refine_ls_shift/su_max 0.001
_refine_ls_shift/su_mean 0.000
_refine_ls_structure_factor_coef Fsqd
_refine_ls_weighting_details 'w=1/[\s^2^(Fo^2^)+(0.0505P)^2^+0.2021P] where P=(Fo^2^+2Fc^2^)/3'
_refine_ls_weighting_scheme calc
_refine_ls_wR_factor_gt 0.0945
_refine_ls_wR_factor_ref 0.0962
_reflns_Friedel_coverage 0.000
_reflns_number_gt 3155
_reflns_number_total 3459
_reflns_threshold_expression 'I > 2\s(I)'
_cod_data_source_file d5ce00379b2.cif
_cod_data_source_block t-bu-btz_auto
_cod_depositor_comments 'Adding full bibliography for 7250578--7250579.cif.'
_cod_database_code 7250578
_shelx_shelxl_version_number 2019/3
_chemical_oxdiff_formula C19H17NS
_shelx_space_group_comment
;
The symmetry employed for this shelxl refinement is uniquely defined
by the following loop, which should always be used as a source of
symmetry information in preference to the above space-group names.
They are only intended as comments.
;
_shelx_estimated_absorpt_t_max 0.944
_shelx_estimated_absorpt_t_min 0.904
_olex2_refinement_description
;
1. Fixed Uiso
 At 1.2 times of:
  All C(H) groups
 At 1.5 times of:
  All C(H,H,H) groups
2.a Aromatic/amide H refined with riding coordinates:
 C19(H19), C5(H5), C4(H4), C18(H18), C16(H16), C17(H17), C8(H8), C7(H7)
2.b Idealised Me refined as rotating group:
 C21(H21A,H21B,H21C), C20(H20A,H20B,H20C), C1(H1A,H1B,H1C)
;
_olex2_submission_special_instructions 'No special instructions were received'
_oxdiff_exptl_absorpt_empirical_details
;
Empirical correction (ABSPACK) includes:
- Absorption correction using spherical harmonics
- Frame scaling
;
_oxdiff_exptl_absorpt_empirical_full_max 1.215
_oxdiff_exptl_absorpt_empirical_full_min 0.796

loop_
_space_group_symop_operation_xyz
'x, y, z'
'-x, -y, -z'

loop_
_atom_site_label
_atom_site_type_symbol
_atom_site_fract_x
_atom_site_fract_y
_atom_site_fract_z
_atom_site_U_iso_or_equiv
_atom_site_adp_type
_atom_site_occupancy
_atom_site_site_symmetry_order
_atom_site_calc_flag
_atom_site_refinement_flags_posn
_atom_site_refinement_flags_adp
_atom_site_refinement_flags_occupancy
_atom_site_disorder_assembly
_atom_site_disorder_group
S12 S 0.76081(4) 0.71893(3) 0.08901(3) 0.02400(10) Uani 1 1 d . . . . .
N15 N 0.92427(13) 0.81611(12) 0.37720(11) 0.0247(2) Uani 1 1 d . . . . .
C6 C 0.31376(15) 0.51476(13) 0.27242(13) 0.0227(2) Uani 1 1 d . . . . .
C11 C 0.77206(15) 0.73387(13) 0.26552(14) 0.0228(2) Uani 1 1 d . . . . .
C3 C -0.01916(14) 0.35376(12) 0.25032(12) 0.0188(2) Uani 1 1 d . . . . .
C13 C 0.98057(15) 0.83696(13) 0.17233(13) 0.0210(2) Uani 1 1 d . . . . .
C14 C 1.04514(15) 0.87683(13) 0.32654(13) 0.0215(2) Uani 1 1 d . . . . .
C2 C -0.20050(14) 0.26653(13) 0.23651(13) 0.0205(2) Uani 1 1 d . . . . .
C21 C -0.23711(16) 0.09700(14) 0.21815(15) 0.0268(3) Uani 1 1 d . . . . .
H21A H -0.227554 0.049122 0.129956 0.040 Uiso 1 1 calc R U . . .
H21B H -0.354676 0.042466 0.207097 0.040 Uiso 1 1 calc R U . . .
H21C H -0.152456 0.091214 0.305676 0.040 Uiso 1 1 calc R U . . .
C9 C 0.47985(16) 0.59305(14) 0.27665(14) 0.0257(3) Uani 1 1 d . . . . .
C10 C 0.61652(16) 0.65828(14) 0.27691(14) 0.0268(3) Uani 1 1 d . . . . .
C19 C 1.08692(17) 0.89211(15) 0.10627(14) 0.0274(3) Uani 1 1 d . . . . .
H19 H 1.042333 0.864866 0.001764 0.033 Uiso 1 1 calc R U . . .
C5 C 0.28287(15) 0.39666(15) 0.33099(14) 0.0277(3) Uani 1 1 d . . . . .
H5 H 0.374724 0.369423 0.378572 0.033 Uiso 1 1 calc R U . . .
C4 C 0.11939(15) 0.31858(14) 0.32046(14) 0.0264(3) Uani 1 1 d . . . . .
H4 H 0.101475 0.239202 0.362078 0.032 Uiso 1 1 calc R U . . .
C18 C 1.25970(17) 0.98796(16) 0.19870(16) 0.0316(3) Uani 1 1 d . . . . .
H18 H 1.335083 1.027540 0.156723 0.038 Uiso 1 1 calc R U . . .
C16 C 1.22092(16) 0.97364(15) 0.41757(14) 0.0280(3) Uani 1 1 d . . . . .
H16 H 1.266786 1.001320 0.522172 0.034 Uiso 1 1 calc R U . . .
C17 C 1.32596(16) 1.02792(16) 0.35210(15) 0.0307(3) Uani 1 1 d . . . . .
H17 H 1.445506 1.093660 0.412527 0.037 Uiso 1 1 calc R U . . .
C8 C 0.01491(16) 0.47453(15) 0.19538(16) 0.0298(3) Uani 1 1 d . . . . .
H8 H -0.076435 0.502881 0.149141 0.036 Uiso 1 1 calc R U . . .
C20 C -0.34193(16) 0.26999(16) 0.10204(16) 0.0331(3) Uani 1 1 d . . . . .
H20A H -0.331064 0.375954 0.117163 0.050 Uiso 1 1 calc R U . . .
H20B H -0.456596 0.204175 0.089951 0.050 Uiso 1 1 calc R U . . .
H20C H -0.328577 0.232043 0.013001 0.050 Uiso 1 1 calc R U . . .
C7 C 0.17762(17) 0.55423(16) 0.20620(16) 0.0321(3) Uani 1 1 d . . . . .
H7 H 0.196641 0.636439 0.168196 0.038 Uiso 1 1 calc R U . . .
C1 C -0.21119(18) 0.34119(16) 0.37702(16) 0.0351(3) Uani 1 1 d . . . . .
H1A H -0.125840 0.333747 0.462896 0.053 Uiso 1 1 calc R U . . .
H1B H -0.328150 0.287674 0.367663 0.053 Uiso 1 1 calc R U . . .
H1C H -0.186408 0.449864 0.390294 0.053 Uiso 1 1 calc R U . . .

loop_
_atom_site_aniso_label
_atom_site_aniso_U_11
_atom_site_aniso_U_22
_atom_site_aniso_U_33
_atom_site_aniso_U_23
_atom_site_aniso_U_13
_atom_site_aniso_U_12
S12 0.01864(16) 0.02501(17) 0.02480(17) 0.00693(12) 0.00763(12) 0.00800(12)
N15 0.0198(5) 0.0280(5) 0.0268(5) 0.0109(4) 0.0129(4) 0.0069(4)
C6 0.0175(5) 0.0227(5) 0.0255(6) 0.0059(4) 0.0113(4) 0.0051(4)
C11 0.0204(6) 0.0221(5) 0.0298(6) 0.0103(5) 0.0139(5) 0.0094(4)
C3 0.0166(5) 0.0179(5) 0.0201(5) 0.0044(4) 0.0090(4) 0.0053(4)
C13 0.0192(5) 0.0211(5) 0.0254(6) 0.0091(4) 0.0107(4) 0.0102(4)
C14 0.0189(5) 0.0236(5) 0.0257(6) 0.0110(5) 0.0120(5) 0.0092(4)
C2 0.0150(5) 0.0194(5) 0.0245(6) 0.0060(4) 0.0090(4) 0.0046(4)
C21 0.0219(6) 0.0206(6) 0.0358(7) 0.0104(5) 0.0135(5) 0.0049(5)
C9 0.0218(6) 0.0249(6) 0.0291(6) 0.0080(5) 0.0125(5) 0.0077(5)
C10 0.0214(6) 0.0249(6) 0.0338(7) 0.0096(5) 0.0135(5) 0.0080(5)
C19 0.0298(6) 0.0323(6) 0.0281(6) 0.0142(5) 0.0178(5) 0.0144(5)
C5 0.0171(6) 0.0298(6) 0.0349(7) 0.0148(5) 0.0087(5) 0.0093(5)
C4 0.0192(6) 0.0260(6) 0.0331(6) 0.0163(5) 0.0095(5) 0.0068(5)
C18 0.0279(6) 0.0372(7) 0.0415(7) 0.0203(6) 0.0244(6) 0.0135(6)
C16 0.0200(6) 0.0333(6) 0.0272(6) 0.0112(5) 0.0099(5) 0.0070(5)
C17 0.0186(6) 0.0341(7) 0.0382(7) 0.0152(6) 0.0131(5) 0.0072(5)
C8 0.0224(6) 0.0316(7) 0.0467(8) 0.0236(6) 0.0185(6) 0.0152(5)
C20 0.0173(6) 0.0319(7) 0.0411(8) 0.0165(6) 0.0054(5) 0.0053(5)
C7 0.0258(6) 0.0327(7) 0.0495(8) 0.0267(6) 0.0217(6) 0.0133(5)
C1 0.0258(6) 0.0339(7) 0.0382(7) -0.0001(6) 0.0209(6) 0.0034(5)

loop_
_atom_type_symbol
_atom_type_description
_atom_type_scat_dispersion_real
_atom_type_scat_dispersion_imag
_atom_type_scat_source
C C 0.0033 0.0016 'International Tables Vol C Tables 4.2.6.8 and 6.1.1.4'
H H 0.0000 0.0000 'International Tables Vol C Tables 4.2.6.8 and 6.1.1.4'
N N 0.0061 0.0033 'International Tables Vol C Tables 4.2.6.8 and 6.1.1.4'
S S 0.1246 0.1234 'International Tables Vol C Tables 4.2.6.8 and 6.1.1.4'

loop_
_exptl_crystal_face_index_h
_exptl_crystal_face_index_k
_exptl_crystal_face_index_l
_exptl_crystal_face_perp_dist
2 4 -14 0.1906
-6 8 -10 0.1622
-12 8 0 0.1618
-1 -5 14 0.1827
10 -9 4 0.1657
1 -11 -4 0.1552
8 -5 -12 0.2377
0 11 3 0.1251
-5 -10 6 0.1235
4 11 -3 0.1507
10 3 0 0.2050
-6 -3 -5 0.1645
0 3 12 0.1616
11 2 -8 0.2253
13 -4 -4 0.2031
11 -10 -1 0.1798
12 -8 -6 0.2082
9 -11 4 0.1673
2 -13 5 0.1440
6 -13 -1 0.1841
-2 13 -5 0.1392
-9 7 11 0.2107

loop_
_geom_angle_atom_site_label_1
_geom_angle_atom_site_label_2
_geom_angle_atom_site_label_3
_geom_angle
_geom_angle_site_symmetry_1
_geom_angle_site_symmetry_3
_geom_angle_publ_flag
C13 S12 C11 88.64(5) . . ?
C11 N15 C14 109.75(10) . . ?
C5 C6 C9 121.64(11) . . ?
C7 C6 C9 119.98(11) . . ?
C7 C6 C5 118.36(11) . . ?
N15 C11 S12 116.48(9) . . ?
N15 C11 C10 124.98(11) . . ?
C10 C11 S12 118.54(9) . . ?
C4 C3 C2 121.78(10) . . ?
C4 C3 C8 117.11(10) . . ?
C8 C3 C2 121.10(10) . . ?
C14 C13 S12 109.56(9) . . ?
C19 C13 S12 128.74(10) . . ?
C19 C13 C14 121.70(11) . . ?
N15 C14 C13 115.57(10) . . ?
N15 C14 C16 124.74(11) . . ?
C16 C14 C13 119.69(11) . . ?
C3 C2 C21 110.63(9) . . ?
C3 C2 C20 111.41(10) . . ?
C3 C2 C1 109.07(9) . . ?
C20 C2 C21 107.74(10) . . ?
C20 C2 C1 108.98(11) . . ?
C1 C2 C21 108.95(10) . . ?
C2 C21 H21A 109.5 . . ?
C2 C21 H21B 109.5 . . ?
C2 C21 H21C 109.5 . . ?
H21A C21 H21B 109.5 . . ?
H21A C21 H21C 109.5 . . ?
H21B C21 H21C 109.5 . . ?
C10 C9 C6 178.49(14) . . ?
C9 C10 C11 175.63(14) . . ?
C13 C19 H19 121.3 . . ?
C18 C19 C13 117.42(12) . . ?
C18 C19 H19 121.3 . . ?
C6 C5 H5 119.7 . . ?
C4 C5 C6 120.61(11) . . ?
C4 C5 H5 119.7 . . ?
C3 C4 H4 119.2 . . ?
C5 C4 C3 121.54(11) . . ?
C5 C4 H4 119.2 . . ?
C19 C18 H18 119.2 . . ?
C19 C18 C17 121.54(11) . . ?
C17 C18 H18 119.2 . . ?
C14 C16 H16 120.7 . . ?
C17 C16 C14 118.55(12) . . ?
C17 C16 H16 120.7 . . ?
C18 C17 H17 119.4 . . ?
C16 C17 C18 121.10(12) . . ?
C16 C17 H17 119.4 . . ?
C3 C8 H8 119.0 . . ?
C7 C8 C3 121.95(11) . . ?
C7 C8 H8 119.0 . . ?
C2 C20 H20A 109.5 . . ?
C2 C20 H20B 109.5 . . ?
C2 C20 H20C 109.5 . . ?
H20A C20 H20B 109.5 . . ?
H20A C20 H20C 109.5 . . ?
H20B C20 H20C 109.5 . . ?
C6 C7 H7 119.8 . . ?
C8 C7 C6 120.38(11) . . ?
C8 C7 H7 119.8 . . ?
C2 C1 H1A 109.5 . . ?
C2 C1 H1B 109.5 . . ?
C2 C1 H1C 109.5 . . ?
H1A C1 H1B 109.5 . . ?
H1A C1 H1C 109.5 . . ?
H1B C1 H1C 109.5 . . ?

loop_
_geom_bond_atom_site_label_1
_geom_bond_atom_site_label_2
_geom_bond_distance
_geom_bond_site_symmetry_2
_geom_bond_publ_flag
S12 C11 1.7526(12) . ?
S12 C13 1.7284(12) . ?
N15 C11 1.3011(16) . ?
N15 C14 1.3867(14) . ?
C6 C9 1.4340(16) . ?
C6 C5 1.3937(17) . ?
C6 C7 1.3915(17) . ?
C11 C10 1.4239(16) . ?
C3 C2 1.5300(15) . ?
C3 C4 1.3918(16) . ?
C3 C8 1.3941(16) . ?
C13 C14 1.4027(17) . ?
C13 C19 1.3941(16) . ?
C14 C16 1.4001(16) . ?
C2 C21 1.5357(16) . ?
C2 C20 1.5324(17) . ?
C2 C1 1.5337(17) . ?
C21 H21A 0.9800 . ?
C21 H21B 0.9800 . ?
C21 H21C 0.9800 . ?
C9 C10 1.1965(17) . ?
C19 H19 0.9500 . ?
C19 C18 1.3820(19) . ?
C5 H5 0.9500 . ?
C5 C4 1.3860(16) . ?
C4 H4 0.9500 . ?
C18 H18 0.9500 . ?
C18 C17 1.394(2) . ?
C16 H16 0.9500 . ?
C16 C17 1.3783(18) . ?
C17 H17 0.9500 . ?
C8 H8 0.9500 . ?
C8 C7 1.3821(17) . ?
C20 H20A 0.9800 . ?
C20 H20B 0.9800 . ?
C20 H20C 0.9800 . ?
C7 H7 0.9500 . ?
C1 H1A 0.9800 . ?
C1 H1B 0.9800 . ?
C1 H1C 0.9800 . ?

loop_
_geom_torsion_atom_site_label_1
_geom_torsion_atom_site_label_2
_geom_torsion_atom_site_label_3
_geom_torsion_atom_site_label_4
_geom_torsion
_geom_torsion_site_symmetry_1
_geom_torsion_site_symmetry_2
_geom_torsion_site_symmetry_3
_geom_torsion_site_symmetry_4
_geom_torsion_publ_flag
S12 C13 C14 N15 -0.14(13) . . . . ?
S12 C13 C14 C16 -179.37(10) . . . . ?
S12 C13 C19 C18 178.88(10) . . . . ?
N15 C14 C16 C17 -178.84(12) . . . . ?
C6 C5 C4 C3 0.7(2) . . . . ?
C11 S12 C13 C14 0.61(9) . . . . ?
C11 S12 C13 C19 -178.25(12) . . . . ?
C11 N15 C14 C13 -0.63(15) . . . . ?
C11 N15 C14 C16 178.55(12) . . . . ?
C3 C8 C7 C6 0.4(2) . . . . ?
C13 S12 C11 N15 -1.07(10) . . . . ?
C13 S12 C11 C10 178.14(10) . . . . ?
C13 C14 C16 C17 0.31(19) . . . . ?
C13 C19 C18 C17 0.2(2) . . . . ?
C14 N15 C11 S12 1.15(13) . . . . ?
C14 N15 C11 C10 -178.00(11) . . . . ?
C14 C13 C19 C18 0.15(18) . . . . ?
C14 C16 C17 C18 0.0(2) . . . . ?
C2 C3 C4 C5 179.16(11) . . . . ?
C2 C3 C8 C7 -179.70(12) . . . . ?
C9 C6 C5 C4 -177.46(12) . . . . ?
C9 C6 C7 C8 176.94(13) . . . . ?
C19 C13 C14 N15 178.81(11) . . . . ?
C19 C13 C14 C16 -0.41(18) . . . . ?
C19 C18 C17 C16 -0.3(2) . . . . ?
C5 C6 C7 C8 -1.9(2) . . . . ?
C4 C3 C2 C21 -33.99(15) . . . . ?
C4 C3 C2 C20 -153.81(12) . . . . ?
C4 C3 C2 C1 85.84(14) . . . . ?
C4 C3 C8 C7 1.6(2) . . . . ?
C8 C3 C2 C21 147.32(12) . . . . ?
C8 C3 C2 C20 27.50(16) . . . . ?
C8 C3 C2 C1 -92.85(14) . . . . ?
C8 C3 C4 C5 -2.10(19) . . . . ?
C7 C6 C5 C4 1.4(2) . . . . ?

loop_
_exptl_oxdiff_crystal_face_indexfrac_h
_exptl_oxdiff_crystal_face_indexfrac_k
_exptl_oxdiff_crystal_face_indexfrac_l
_exptl_oxdiff_crystal_face_x
_exptl_oxdiff_crystal_face_y
_exptl_oxdiff_crystal_face_z
2.1806 4.4589 -14.1862 0.0604 0.5715 0.8184
-5.6656 8.1618 -9.6021 0.0998 0.9471 0.3049
-11.6584 8.3078 0.2098 0.0951 0.9037 -0.4175
-0.7563 -5.3070 13.7678 -0.0698 -0.6614 -0.7468
10.0972 -8.8070 3.6105 -0.1033 -0.9812 0.1632
0.8398 -11.0809 -3.5588 0.9361 -0.1992 0.2900
7.6864 -4.5580 -12.3383 0.3333 -0.0709 0.9402
-0.3710 11.2010 2.8894 -0.9496 0.2021 -0.2397
-5.2815 -10.0410 5.7263 0.8908 -0.1896 -0.4129
3.6871 10.9204 -3.1807 -0.9543 0.2031 0.2190
9.5783 2.9669 -0.2296 -0.8301 -0.4791 0.2853
-6.3552 -3.3746 -5.1238 0.8609 0.4968 0.1095
-0.2803 2.9761 11.5006 -0.6514 -0.3758 -0.6592
11.4939 1.6318 -7.5124 -0.5707 -0.3294 0.7521
12.7270 -4.3502 -4.4298 -0.3065 -0.6884 0.6574
11.0497 -10.0454 -0.6426 0.0941 -0.8962 0.4336
11.9226 -7.7810 -6.0275 0.0701 -0.6667 0.7421
8.8447 -10.8143 4.3236 0.1038 -0.9897 0.0984
1.6275 -13.4113 5.0754 0.7350 -0.6621 -0.1462
5.6626 -13.1588 -1.3051 0.7025 -0.6328 0.3256
-1.7795 13.4546 -4.8650 -0.7367 0.6637 0.1297
-9.2397 6.5042 10.6017 -0.3177 0.2860 -0.9040
